data_4024660
loop_
_publ_author_name
'Gil Fridkin'
'Nicolas Boutard'
'William D. Lubell'

_publ_section_title
;
\b,\b-Disubstituted C- and N-Vinylindoles from One-Step Condensations of
Aldehydes and Indole Derivatives
;
_journal_name_full 'Journal of Organic Chemistry'
_journal_page_first 5603
_journal_page_last 5606
_journal_paper_doi 10.1021/jo900526p
_journal_volume 74
_journal_year 2009
_chemical_compound_source 'Synthesized by the authors. See text'
_chemical_formula_moiety 'C23 H19 N'
_chemical_formula_sum 'C23 H19 N'
_chemical_formula_weight 309.39
_chemical_name_systematic
; 
 ? 
;
_space_group_IT_number 14
_symmetry_cell_setting monoclinic
_symmetry_space_group_name_Hall '-P 2yn'
_symmetry_space_group_name_H-M 'P 1 21/n 1'
_atom_sites_solution_hydrogens geom
_atom_sites_solution_primary direct
_atom_sites_solution_secondary difmap
_audit_creation_method SHELXL-97
_cell_angle_alpha 90
_cell_angle_beta 96.172(2)
_cell_angle_gamma 90
_cell_formula_units_Z 4
_cell_length_a 5.9030(2)
_cell_length_b 10.6258(3)
_cell_length_c 26.6460(7)
_cell_measurement_reflns_used 4042
_cell_measurement_temperature 150
_cell_measurement_theta_max 63.67
_cell_measurement_theta_min 3.34
_cell_volume 1661.66(9)
_computing_cell_refinement 'SAINT V7.34A (Bruker AXS, 2006b)'
_computing_data_collection 'APEX2 v2.1-0 (Bruker AXS, 2006a)'
_computing_data_reduction 'SAINT V7.34A (Bruker AXS, 2006b)'
_computing_molecular_graphics 'SHELXTL v6.12 (Bruker AXS, 2001)'
_computing_publication_material 'UdMX (Maris, 2004)'
_computing_structure_refinement 'SHELXL97 (Sheldrick, 2008)'
_computing_structure_solution 'SHELXS97 (Sheldrick, 2008)'
_diffrn_ambient_temperature 150
_diffrn_detector_area_resol_mean 8.3
_diffrn_measured_fraction_theta_full 0.947
_diffrn_measured_fraction_theta_max 0.947
_diffrn_measurement_device_type 'Bruker Microstar'
_diffrn_measurement_method \w
_diffrn_radiation_monochromator 'Helios optics'
_diffrn_radiation_source 'Rotating Anode'
_diffrn_radiation_type CuK\a
_diffrn_radiation_wavelength 1.54178
_diffrn_reflns_av_R_equivalents 0.069
_diffrn_reflns_av_sigmaI/netI 0.0443
_diffrn_reflns_limit_h_max 6
_diffrn_reflns_limit_h_min -6
_diffrn_reflns_limit_k_max 12
_diffrn_reflns_limit_k_min -12
_diffrn_reflns_limit_l_max 31
_diffrn_reflns_limit_l_min -31
_diffrn_reflns_number 26339
_diffrn_reflns_theta_full 67.59
_diffrn_reflns_theta_max 67.59
_diffrn_reflns_theta_min 3.34
_diffrn_standards_decay_% 3.10
_diffrn_standards_interval_time 900
_diffrn_standards_number 145
_exptl_absorpt_coefficient_mu 0.542
_exptl_absorpt_correction_T_max 0.9892
_exptl_absorpt_correction_T_min 0.5696
_exptl_absorpt_correction_type multi-scan
_exptl_absorpt_process_details 'Sadabs (Sheldrick, 1996)'
_exptl_crystal_colour Colorless
_exptl_crystal_density_diffrn 1.237
_exptl_crystal_density_method 'not measured'
_exptl_crystal_description Needle
_exptl_crystal_F_000 656
_exptl_crystal_size_max 0.10
_exptl_crystal_size_mid 0.03
_exptl_crystal_size_min 0.02
_refine_diff_density_max 0.152
_refine_diff_density_min -0.187
_refine_diff_density_rms 0.039
_refine_ls_extinction_method none
_refine_ls_goodness_of_fit_ref 1.010
_refine_ls_hydrogen_treatment constr
_refine_ls_matrix_type full
_refine_ls_number_parameters 218
_refine_ls_number_reflns 2838
_refine_ls_number_restraints 0
_refine_ls_restrained_S_all 1.010
_refine_ls_R_factor_all 0.0574
_refine_ls_R_factor_gt 0.0360
_refine_ls_shift/su_max 0.001
_refine_ls_shift/su_mean 0.000
_refine_ls_structure_factor_coef Fsqd
_refine_ls_weighting_details 'calc w=1/[\s^2^(Fo^2^)+(0.0404P)^2^] where P=(Fo^2^+2Fc^2^)/3'
_refine_ls_weighting_scheme calc
_refine_ls_wR_factor_gt 0.0771
_refine_ls_wR_factor_ref 0.0822
_reflns_number_gt 2003
_reflns_number_total 2838
_reflns_threshold_expression I>2\s(I)
_cod_data_source_file jo900526p_si_002.cif
_cod_data_source_block lube41
_cod_depositor_comments
;
The following automatic conversions were performed:
'_symmetry_cell_setting' value 'Monoclinic' changed to 'monoclinic'
according to '/home/saulius/struct/CIF-dictionaries/cif_core.dic'
dictionary named 'cif_core.dic' version 2.4.1 from
2010-06-29.

'_geom_bond_publ_flag' value 'Y' changed to 'y' according to
'/home/saulius/struct/CIF-dictionaries/cif_core.dic' dictionary named
'cif_core.dic' version 2.4.1 from 2010-06-29 (27
times).

'_geom_angle_publ_flag' value 'Y' changed to 'y' according to
'/home/saulius/struct/CIF-dictionaries/cif_core.dic' dictionary named
'cif_core.dic' version 2.4.1 from 2010-06-29 (37
times).

'_geom_torsion_publ_flag' value 'Y' changed to 'y' according to
'/home/saulius/struct/CIF-dictionaries/cif_core.dic' dictionary named
'cif_core.dic' version 2.4.1 from 2010-06-29 (51 time).

Automatic conversion script
Id: cif_fix_enum 1527 2010-12-29 10:47:43Z saulius 
;
_cod_original_sg_symbol_H-M P21/n
_cod_database_code 4024660

loop_
_symmetry_equiv_pos_as_xyz
'x, y, z'
'-x+1/2, y+1/2, -z+1/2'
'-x, -y, -z'
'x-1/2, -y-1/2, z-1/2'

loop_
_atom_site_label
_atom_site_type_symbol
_atom_site_fract_x
_atom_site_fract_y
_atom_site_fract_z
_atom_site_U_iso_or_equiv
_atom_site_adp_type
_atom_site_occupancy
_atom_site_symmetry_multiplicity
_atom_site_calc_flag
_atom_site_refinement_flags
_atom_site_disorder_assembly
_atom_site_disorder_group
N1 N 0.6226(2) 0.19275(11) 0.17044(4) 0.0284(3) Uani 1 1 d . . .
C2 C 0.7031(3) 0.09960(13) 0.14003(5) 0.0310(4) Uani 1 1 d . . .
H2 H 0.6328 0.0772 0.1075 0.037 Uiso 1 1 calc R . .
C3 C 0.8939(3) 0.04536(13) 0.16285(5) 0.0296(4) Uani 1 1 d . . .
C3A C 0.9436(3) 0.10679(13) 0.21100(5) 0.0277(4) Uani 1 1 d . . .
C4 C 1.1205(3) 0.09564(14) 0.24984(6) 0.0324(4) Uani 1 1 d . . .
H4 H 1.2370 0.0347 0.2480 0.039 Uiso 1 1 calc R . .
C5 C 1.1234(3) 0.17482(14) 0.29110(6) 0.0353(4) Uani 1 1 d . . .
H5 H 1.2427 0.1679 0.3179 0.042 Uiso 1 1 calc R . .
C6 C 0.9525(3) 0.26496(14) 0.29383(6) 0.0337(4) Uani 1 1 d . . .
H6 H 0.9590 0.3189 0.3224 0.040 Uiso 1 1 calc R . .
C7 C 0.7748(3) 0.27755(13) 0.25614(5) 0.0302(4) Uani 1 1 d . . .
H7 H 0.6590 0.3388 0.2583 0.036 Uiso 1 1 calc R . .
C7A C 0.7714(3) 0.19715(13) 0.21479(5) 0.0262(4) Uani 1 1 d . . .
C8 C 1.0343(3) -0.05647(15) 0.14282(6) 0.0393(4) Uani 1 1 d . . .
H8A H 0.9578 -0.0874 0.1107 0.059 Uiso 1 1 calc R . .
H8B H 1.0525 -0.1258 0.1672 0.059 Uiso 1 1 calc R . .
H8C H 1.1844 -0.0229 0.1375 0.059 Uiso 1 1 calc R . .
C11 C 0.4469(3) 0.27992(13) 0.15976(5) 0.0286(4) Uani 1 1 d . . .
H11 H 0.4038 0.3245 0.1881 0.034 Uiso 1 1 calc R . .
C12 C 0.3301(3) 0.31010(13) 0.11544(5) 0.0261(4) Uani 1 1 d . . .
C13 C 0.1476(3) 0.40619(13) 0.11440(5) 0.0259(4) Uani 1 1 d . . .
C14 C 0.0164(3) 0.42130(13) 0.15448(5) 0.0286(4) Uani 1 1 d . . .
H14 H 0.0427 0.3677 0.1830 0.034 Uiso 1 1 calc R . .
C15 C -0.1506(3) 0.51211(14) 0.15368(5) 0.0315(4) Uani 1 1 d . . .
H15 H -0.2361 0.5212 0.1817 0.038 Uiso 1 1 calc R . .
C16 C -0.1941(3) 0.59032(14) 0.11200(6) 0.0343(4) Uani 1 1 d . . .
H16 H -0.3104 0.6523 0.1111 0.041 Uiso 1 1 calc R . .
C17 C -0.0663(3) 0.57690(14) 0.07181(6) 0.0350(4) Uani 1 1 d . . .
H17 H -0.0941 0.6307 0.0433 0.042 Uiso 1 1 calc R . .
C18 C 0.1014(3) 0.48605(13) 0.07266(5) 0.0307(4) Uani 1 1 d . . .
H18 H 0.1867 0.4776 0.0446 0.037 Uiso 1 1 calc R . .
C19 C 0.3755(3) 0.25600(12) 0.06564(5) 0.0261(4) Uani 1 1 d . . .
C20 C 0.2201(3) 0.17319(13) 0.04075(5) 0.0311(4) Uani 1 1 d . . .
H20 H 0.0869 0.1507 0.0557 0.037 Uiso 1 1 calc R . .
C21 C 0.2566(3) 0.12293(14) -0.00553(6) 0.0374(4) Uani 1 1 d . . .
H21 H 0.1500 0.0654 -0.0220 0.045 Uiso 1 1 calc R . .
C22 C 0.4487(3) 0.15656(14) -0.02777(6) 0.0380(4) Uani 1 1 d . . .
H22 H 0.4746 0.1220 -0.0595 0.046 Uiso 1 1 calc R . .
C23 C 0.6029(3) 0.24030(15) -0.00384(6) 0.0382(4) Uani 1 1 d . . .
H23 H 0.7338 0.2643 -0.0194 0.046 Uiso 1 1 calc R . .
C24 C 0.5670(3) 0.28952(14) 0.04288(6) 0.0336(4) Uani 1 1 d . . .
H24 H 0.6744 0.3466 0.0594 0.040 Uiso 1 1 calc R . .

loop_
_atom_site_aniso_label
_atom_site_aniso_U_11
_atom_site_aniso_U_22
_atom_site_aniso_U_33
_atom_site_aniso_U_23
_atom_site_aniso_U_13
_atom_site_aniso_U_12
N1 0.0295(9) 0.0288(6) 0.0263(6) 0.0008(5) -0.0003(6) 0.0039(6)
C2 0.0377(12) 0.0286(8) 0.0258(8) -0.0005(6) -0.0006(8) 0.0030(7)
C3 0.0320(11) 0.0287(7) 0.0279(8) 0.0040(6) 0.0016(7) 0.0016(7)
C3A 0.0285(11) 0.0282(7) 0.0258(7) 0.0050(6) 0.0003(7) -0.0004(7)
C4 0.0308(11) 0.0300(8) 0.0357(9) 0.0065(6) 0.0006(8) 0.0001(7)
C5 0.0349(12) 0.0366(9) 0.0323(8) 0.0041(7) -0.0061(8) -0.0033(8)
C6 0.0393(12) 0.0336(8) 0.0273(8) 0.0010(6) -0.0002(8) -0.0038(8)
C7 0.0324(11) 0.0307(8) 0.0275(8) 0.0026(6) 0.0029(8) 0.0012(7)
C7A 0.0266(10) 0.0283(7) 0.0230(7) 0.0047(6) -0.0006(7) -0.0031(7)
C8 0.0452(13) 0.0368(9) 0.0351(9) 0.0012(7) 0.0008(8) 0.0100(8)
C11 0.0290(11) 0.0269(7) 0.0300(8) -0.0007(6) 0.0036(7) 0.0012(7)
C12 0.0253(10) 0.0265(7) 0.0261(8) 0.0022(6) 0.0016(7) -0.0019(7)
C13 0.0245(10) 0.0255(7) 0.0268(7) -0.0008(6) -0.0008(7) -0.0028(7)
C14 0.0287(11) 0.0282(7) 0.0285(8) 0.0023(6) 0.0019(7) -0.0029(7)
C15 0.0306(11) 0.0322(8) 0.0323(8) -0.0030(6) 0.0058(8) -0.0008(7)
C16 0.0315(11) 0.0316(8) 0.0398(9) -0.0014(7) 0.0029(8) 0.0057(7)
C17 0.0398(12) 0.0311(8) 0.0336(8) 0.0059(6) 0.0021(8) 0.0046(8)
C18 0.0316(11) 0.0331(8) 0.0276(8) 0.0022(6) 0.0042(7) 0.0019(7)
C19 0.0258(11) 0.0259(7) 0.0260(7) 0.0034(6) -0.0009(7) 0.0051(7)
C20 0.0299(11) 0.0319(8) 0.0311(8) 0.0035(6) 0.0021(8) -0.0016(7)
C21 0.0466(13) 0.0318(8) 0.0323(8) -0.0015(7) -0.0024(8) -0.0016(8)
C22 0.0507(13) 0.0341(8) 0.0295(8) 0.0003(7) 0.0061(9) 0.0098(8)
C23 0.0371(12) 0.0421(9) 0.0372(9) 0.0043(7) 0.0122(9) 0.0049(8)
C24 0.0301(11) 0.0359(8) 0.0347(8) 0.0003(7) 0.0033(8) -0.0014(8)

loop_
_atom_type_symbol
_atom_type_description
_atom_type_scat_dispersion_real
_atom_type_scat_dispersion_imag
_atom_type_scat_source
C C 0.0181 0.0091 'International Tables Vol C Tables 4.2.6.8 and 6.1.1.4'
H H 0.0000 0.0000 'International Tables Vol C Tables 4.2.6.8 and 6.1.1.4'
N N 0.0311 0.0180 'International Tables Vol C Tables 4.2.6.8 and 6.1.1.4'

loop_
_geom_angle_atom_site_label_1
_geom_angle_atom_site_label_2
_geom_angle_atom_site_label_3
_geom_angle_site_symmetry_1
_geom_angle_site_symmetry_2
_geom_angle_site_symmetry_3
_geom_angle
_geom_angle_publ_flag
C2 N1 C7A . . . 107.06(12) y
C2 N1 C11 . . . 130.08(13) y
C7A N1 C11 . . . 122.43(12) y
C3 C2 N1 . . . 111.15(13) y
C3 C2 H2 . . . 124.4 ?
N1 C2 H2 . . . 124.4 ?
C2 C3 C3A . . . 106.72(13) y
C2 C3 C8 . . . 127.97(14) y
C3A C3 C8 . . . 125.30(15) y
C4 C3A C7A . . . 119.53(13) y
C4 C3A C3 . . . 133.39(14) y
C7A C3A C3 . . . 107.04(14) y
C5 C4 C3A . . . 118.88(15) y
C5 C4 H4 . . . 120.6 ?
C3A C4 H4 . . . 120.6 ?
C4 C5 C6 . . . 120.69(16) y
C4 C5 H5 . . . 119.7 ?
C6 C5 H5 . . . 119.7 ?
C7 C6 C5 . . . 121.68(14) y
C7 C6 H6 . . . 119.2 ?
C5 C6 H6 . . . 119.2 ?
C6 C7 C7A . . . 117.52(15) y
C6 C7 H7 . . . 121.2 ?
C7A C7 H7 . . . 121.2 ?
C7 C7A N1 . . . 130.16(14) y
C7 C7A C3A . . . 121.69(15) y
N1 C7A C3A . . . 108.02(12) y
C3 C8 H8A . . . 109.5 ?
C3 C8 H8B . . . 109.5 ?
H8A C8 H8B . . . 109.5 ?
C3 C8 H8C . . . 109.5 ?
H8A C8 H8C . . . 109.5 ?
H8B C8 H8C . . . 109.5 ?
C12 C11 N1 . . . 129.68(13) y
C12 C11 H11 . . . 115.2 ?
N1 C11 H11 . . . 115.2 ?
C11 C12 C13 . . . 119.03(12) y
C11 C12 C19 . . . 124.41(14) y
C13 C12 C19 . . . 116.54(13) y
C14 C13 C18 . . . 117.46(13) y
C14 C13 C12 . . . 121.83(13) y
C18 C13 C12 . . . 120.71(12) y
C15 C14 C13 . . . 121.61(13) y
C15 C14 H14 . . . 119.2 ?
C13 C14 H14 . . . 119.2 ?
C14 C15 C16 . . . 120.13(13) y
C14 C15 H15 . . . 119.9 ?
C16 C15 H15 . . . 119.9 ?
C17 C16 C15 . . . 119.24(15) y
C17 C16 H16 . . . 120.4 ?
C15 C16 H16 . . . 120.4 ?
C18 C17 C16 . . . 120.62(14) y
C18 C17 H17 . . . 119.7 ?
C16 C17 H17 . . . 119.7 ?
C17 C18 C13 . . . 120.93(13) y
C17 C18 H18 . . . 119.5 ?
C13 C18 H18 . . . 119.5 ?
C24 C19 C20 . . . 118.84(13) y
C24 C19 C12 . . . 121.43(14) y
C20 C19 C12 . . . 119.71(13) y
C21 C20 C19 . . . 120.88(15) y
C21 C20 H20 . . . 119.6 ?
C19 C20 H20 . . . 119.6 ?
C22 C21 C20 . . . 119.78(16) y
C22 C21 H21 . . . 120.1 ?
C20 C21 H21 . . . 120.1 ?
C23 C22 C21 . . . 119.98(14) y
C23 C22 H22 . . . 120 ?
C21 C22 H22 . . . 120 ?
C22 C23 C24 . . . 120.09(15) y
C22 C23 H23 . . . 120 ?
C24 C23 H23 . . . 120 ?
C19 C24 C23 . . . 120.41(16) y
C19 C24 H24 . . . 119.8 ?
C23 C24 H24 . . . 119.8 ?

loop_
_geom_bond_atom_site_label_1
_geom_bond_atom_site_label_2
_geom_bond_site_symmetry_1
_geom_bond_site_symmetry_2
_geom_bond_distance
_geom_bond_publ_flag
N1 C2 . . 1.3945(18) y
N1 C7a . . 1.395(2) y
N1 C11 . . 1.3969(19) y
C2 C3 . . 1.351(2) y
C2 H2 . . 0.95 ?
C3 C3a . . 1.441(2) y
C3 C8 . . 1.496(2) y
C3a C4 . . 1.394(2) y
C3a C7a . . 1.410(2) y
C4 C5 . . 1.383(2) y
C4 H4 . . 0.95 ?
C5 C6 . . 1.399(2) y
C5 H5 . . 0.95 ?
C6 C7 . . 1.378(2) y
C6 H6 . . 0.95 ?
C7 C7a . . 1.393(2) y
C7 H7 . . 0.95 ?
C8 H8a . . 0.98 ?
C8 H8b . . 0.98 ?
C8 H8c . . 0.98 ?
C11 C12 . . 1.341(2) y
C11 H11 . . 0.95 ?
C12 C13 . . 1.482(2) y
C12 C19 . . 1.4966(19) y
C13 C14 . . 1.3945(19) y
C13 C18 . . 1.402(2) y
C14 C15 . . 1.378(2) y
C14 H14 . . 0.95 ?
C15 C16 . . 1.389(2) y
C15 H15 . . 0.95 ?
C16 C17 . . 1.382(2) y
C16 H16 . . 0.95 ?
C17 C18 . . 1.381(2) y
C17 H17 . . 0.95 ?
C18 H18 . . 0.95 ?
C19 C24 . . 1.386(2) y
C19 C20 . . 1.387(2) y
C20 C21 . . 1.382(2) y
C20 H20 . . 0.95 ?
C21 C22 . . 1.382(2) y
C21 H21 . . 0.95 ?
C22 C23 . . 1.379(2) y
C22 H22 . . 0.95 ?
C23 C24 . . 1.387(2) y
C23 H23 . . 0.95 ?
C24 H24 . . 0.95 ?

loop_
_geom_torsion_atom_site_label_1
_geom_torsion_atom_site_label_2
_geom_torsion_atom_site_label_3
_geom_torsion_atom_site_label_4
_geom_torsion_site_symmetry_1
_geom_torsion_site_symmetry_2
_geom_torsion_site_symmetry_3
_geom_torsion_site_symmetry_4
_geom_torsion
_geom_torsion_publ_flag
C7A N1 C2 C3 . . . . 0.02(16) y
C11 N1 C2 C3 . . . . 172.58(14) y
N1 C2 C3 C3A . . . . -0.44(16) y
N1 C2 C3 C8 . . . . -179.06(14) y
C2 C3 C3A C4 . . . . -176.97(15) y
C8 C3 C3A C4 . . . . 1.7(3) y
C2 C3 C3A C7A . . . . 0.68(16) y
C8 C3 C3A C7A . . . . 179.35(14) y
C7A C3A C4 C5 . . . . -0.6(2) y
C3 C3A C4 C5 . . . . 176.82(15) y
C3A C4 C5 C6 . . . . -0.2(2) y
C4 C5 C6 C7 . . . . 0.7(2) y
C5 C6 C7 C7A . . . . -0.2(2) y
C6 C7 C7A N1 . . . . -176.04(14) y
C6 C7 C7A C3A . . . . -0.6(2) y
C2 N1 C7A C7 . . . . 176.30(14) y
C11 N1 C7A C7 . . . . 3.1(2) y
C2 N1 C7A C3A . . . . 0.42(15) y
C11 N1 C7A C3A . . . . -172.84(12) y
C4 C3A C7A C7 . . . . 1.1(2) y
C3 C3A C7A C7 . . . . -176.98(13) y
C4 C3A C7A N1 . . . . 177.36(12) y
C3 C3A C7A N1 . . . . -0.68(15) y
C2 N1 C11 C12 . . . . -10.9(3) y
C7A N1 C11 C12 . . . . 160.62(15) y
N1 C11 C12 C13 . . . . 179.35(14) y
N1 C11 C12 C19 . . . . -2.7(3) y
C11 C12 C13 C14 . . . . -32.4(2) y
C19 C12 C13 C14 . . . . 149.48(14) y
C11 C12 C13 C18 . . . . 147.39(15) y
C19 C12 C13 C18 . . . . -30.7(2) y
C18 C13 C14 C15 . . . . -0.9(2) y
C12 C13 C14 C15 . . . . 178.93(14) y
C13 C14 C15 C16 . . . . 0.9(2) y
C14 C15 C16 C17 . . . . -0.8(2) y
C15 C16 C17 C18 . . . . 0.7(2) y
C16 C17 C18 C13 . . . . -0.6(2) y
C14 C13 C18 C17 . . . . 0.7(2) y
C12 C13 C18 C17 . . . . -179.09(15) y
C11 C12 C19 C24 . . . . -72.27(19) y
C13 C12 C19 C24 . . . . 105.75(17) y
C11 C12 C19 C20 . . . . 109.59(18) y
C13 C12 C19 C20 . . . . -72.38(17) y
C24 C19 C20 C21 . . . . 1.1(2) y
C12 C19 C20 C21 . . . . 179.30(14) y
C19 C20 C21 C22 . . . . -0.8(2) y
C20 C21 C22 C23 . . . . -0.2(2) y
C21 C22 C23 C24 . . . . 0.9(2) y
C20 C19 C24 C23 . . . . -0.4(2) y
C12 C19 C24 C23 . . . . -178.55(14) y
C22 C23 C24 C19 . . . . -0.6(2) y

loop_
_cod_related_entry_id
_cod_related_entry_database
_cod_related_entry_code
1 ChemSpider 30658986
